data_7044128
loop_
_publ_author_name
'Soussi, Khaled'
'Mishra, Shashank'
'Jeanneau, Erwann'
'Millet, Jean-Marc M'
'Daniele, Stephane'

_publ_section_title
;
 Asymmetrically substituted triazenes as poor electron donor ligands in
 the precursor chemistry of iron(II) for iron-based metallic and
 intermetallic nanocrystals
;
_journal_name_full 'Dalton Trans.'
_journal_paper_doi 10.1039/C7DT02755A
_journal_year 2017
_chemical_absolute_configuration unk
_chemical_formula_moiety 'C22 H52 Fe1 N8'
_chemical_formula_sum 'C22 H52 Fe N8'
_chemical_formula_weight 484.55
_space_group_IT_number 18
_symmetry_cell_setting orthorhombic
_symmetry_space_group_name_Hall 'P 2 2ab'
_symmetry_space_group_name_H-M 'P 21 21 2'
_atom_sites_solution_hydrogens difmap
_atom_sites_solution_primary direct
_audit_creation_date 2016-07-26
_audit_creation_method CRYSTALS_ver_14.61
_audit_update_record
;
2017-06-09 deposited with the CCDC.
2017-09-06 downloaded from the CCDC.
;
_cell_angle_alpha 90
_cell_angle_beta 90
_cell_angle_gamma 90
_cell_formula_units_Z 4
_cell_length_a 19.6470(10)
_cell_length_b 16.484(2)
_cell_length_c 8.9926(9)
_cell_measurement_reflns_used 16768
_cell_measurement_temperature 250
_cell_measurement_theta_max 66.5330
_cell_measurement_theta_min 3.4420
_cell_volume 2912.4(5)
_computing_cell_refinement
;
CrysAlisPro, Agilent Technologies,
Version 1.171.37.33 (release 27-03-2014 CrysAlis171 .NET)
(compiled Mar 27 2014,17:12:48)
;
_computing_data_collection
;
CrysAlisPro, Agilent Technologies,
Version 1.171.37.33 (release 27-03-2014 CrysAlis171 .NET)
(compiled Mar 27 2014,17:12:48)
;
_computing_data_reduction
;
CrysAlisPro, Agilent Technologies,
Version 1.171.37.33 (release 27-03-2014 CrysAlis171 .NET)
(compiled Mar 27 2014,17:12:48)
;
_computing_molecular_graphics 'CAMERON (Watkin et al., 1996)'
_computing_publication_material 'CRYSTALS (Betteridge et al., 2003)'
_computing_structure_refinement 'CRYSTALS (Betteridge et al., 2003)'
_computing_structure_solution 'SIR97 (Altomare et al., 1999)'
_diffrn_ambient_temperature 250
_diffrn_detector 'CCD plate'
_diffrn_detector_area_resol_mean 10.4685
_diffrn_detector_type Atlas
_diffrn_measured_fraction_theta_full 0.981
_diffrn_measured_fraction_theta_max 0.981
_diffrn_measurement_device 'four-circle diffractometer'
_diffrn_measurement_device_type 'Xcalibur, Atlas, Gemini ultra'
_diffrn_measurement_method \w
_diffrn_radiation_monochromator mirror
_diffrn_radiation_probe x-ray
_diffrn_radiation_type 'Cu K\a'
_diffrn_radiation_wavelength 1.54184
_diffrn_reflns_av_R_equivalents 0.095
_diffrn_reflns_limit_h_max 23
_diffrn_reflns_limit_h_min -22
_diffrn_reflns_limit_k_max 19
_diffrn_reflns_limit_k_min -19
_diffrn_reflns_limit_l_max 10
_diffrn_reflns_limit_l_min -10
_diffrn_reflns_number 34851
_diffrn_reflns_theta_full 67.034
_diffrn_reflns_theta_max 67.034
_diffrn_reflns_theta_min 3.500
_diffrn_source 'sealed X-ray tube'
_diffrn_source_type 'Enhance Ultra (Cu) X-ray Source'
_diffrn_standards_number 0
_exptl_absorpt_coefficient_mu 4.312
_exptl_absorpt_correction_T_max 0.279
_exptl_absorpt_correction_T_min 0.093
_exptl_absorpt_correction_type analytical
_exptl_absorpt_process_details
;
CrysAlisPro, Agilent Technologies,
Version 1.171.37.33 (release 27-03-2014 CrysAlis171 .NET)
(compiled Mar 27 2014,17:12:48)
Analytical numeric absorption correction using a multifaceted crystal
            model based on expressions derived by R.C. Clark & J.S. Reid.
(Clark, R. C. & Reid, J. S. (1995). Acta Cryst. A51, 887-897)
Empirical absorption correction using spherical harmonics,
 implemented in SCALE3 ABSPACK scaling algorithm.
;
_exptl_crystal_colour 'dark brown'
_exptl_crystal_density_diffrn 1.105
_exptl_crystal_density_method 'not measured'
_exptl_crystal_description block
_exptl_crystal_F_000 1063.990
_exptl_crystal_size_max 0.487
_exptl_crystal_size_mid 0.340
_exptl_crystal_size_min 0.274
_refine_diff_density_max 1.03
_refine_diff_density_min -0.74
_refine_ls_extinction_method None
_refine_ls_goodness_of_fit_ref 0.9885
_refine_ls_hydrogen_treatment constr
_refine_ls_matrix_type full
_refine_ls_number_parameters 280
_refine_ls_number_reflns 4994
_refine_ls_number_restraints 175
_refine_ls_R_factor_all 0.1350
_refine_ls_R_factor_gt 0.1143
_refine_ls_shift/su_max 0.0009659
_refine_ls_shift/su_mean 0.0001362
_refine_ls_structure_factor_coef Fsqd
_refine_ls_weighting_details
;
 Method, part 1, Chebychev polynomial, (Watkin, 1994, Prince, 1982) 
 [weight] = 1.0/[A~0~*T~0~(x)+A~1~*T~1~(x) ... +A~n-1~]*T~n-1~(x)] 
 where A~i~ are the Chebychev coefficients listed below and x= Fcalc/Fmax 
 Method = Robust Weighting (Prince, 1982) 
 W = [weight] * [1-(deltaF/6*sigmaF)^2^]^2^ 
 A~i~ are: 
 0.294E+04 0.459E+04 0.240E+04 659. 
;
_refine_ls_weighting_scheme calc
_refine_ls_wR_factor_all 0.2574
_refine_ls_wR_factor_gt 0.2187
_refine_ls_wR_factor_ref 0.2574
_reflns_limit_h_max 23
_reflns_limit_h_min -22
_reflns_limit_k_max 19
_reflns_limit_k_min 0
_reflns_limit_l_max 10
_reflns_limit_l_min 0
_reflns_number_gt 3806
_reflns_number_total 5157
_reflns_threshold_expression I>2.0\s(I)
_oxford_diffrn_Wilson_B_factor 4.73
_oxford_diffrn_Wilson_scale 0.05
_oxford_refine_ls_r_factor_ref 0.1350
_oxford_refine_ls_scale 4.84(16)
_oxford_reflns_number_all 4994
_oxford_reflns_threshold_expression_ref I>-3.0\s(I)
_oxford_structure_analysis_title 'KSO_Fe2 in P2(1)2(1)2'
_cod_data_source_file c7dt02755a1.cif
_cod_data_source_block 'global_CCDC1'
_cod_original_sg_symbol_H-M 'P 21 21 2 '
_cod_original_formula_sum 'C22 H52 Fe1 N8'
_cod_database_code 7044128

loop_
_symmetry_equiv_pos_as_xyz
x,y,z
x+1/2,-y+1/2,-z
-x+1/2,y+1/2,-z
-x,-y,z

loop_
_atom_site_label
_atom_site_type_symbol
_atom_site_fract_x
_atom_site_fract_y
_atom_site_fract_z
_atom_site_U_iso_or_equiv
_atom_site_occupancy
_atom_site_adp_type
_atom_site_refinement_flags_posn
_atom_site_refinement_flags_adp
Fe1 Fe 0.37414(6) 0.25024(9) 0.47883(13) 0.0493 1.0000 Uani . U
N1 N 0.4462(4) 0.3073(7) 0.3052(10) 0.0816 1.0000 Uani . U
C3 C 0.4952(6) 0.2470(12) 0.2513(13) 0.0998 1.0000 Uani . U
H31 H 0.5281 0.2355 0.3282 0.1490 1.0000 Uiso R .
H33 H 0.5184 0.2686 0.1655 0.1490 1.0000 Uiso R .
H32 H 0.4715 0.1977 0.2246 0.1490 1.0000 Uiso R .
C4 C 0.4032(7) 0.3306(12) 0.1751(15) 0.1179 1.0000 Uani . U
C5 C 0.3386(6) 0.3651(10) 0.2254(16) 0.1098 1.0000 Uani . U
N2 N 0.2981(4) 0.3092(6) 0.3197(11) 0.0772 1.0000 Uani . U
C7 C 0.2512(6) 0.3650(10) 0.3961(18) 0.1124 1.0000 Uani . U
H73 H 0.2325 0.3382 0.4815 0.1680 1.0000 Uiso R .
H72 H 0.2754 0.4129 0.4266 0.1681 1.0000 Uiso R .
H71 H 0.2153 0.3803 0.3280 0.1679 1.0000 Uiso R .
C8 C 0.2577(6) 0.2425(12) 0.2467(14) 0.1102 1.0000 Uani . U
H83 H 0.2312 0.2131 0.3200 0.1649 1.0000 Uiso R .
H82 H 0.2893 0.2062 0.1996 0.1651 1.0000 Uiso R .
H81 H 0.2279 0.2659 0.1737 0.1649 1.0000 Uiso R .
H52 H 0.3482 0.4149 0.2811 0.1320 1.0000 Uiso R .
H51 H 0.3116 0.3780 0.1368 0.1322 1.0000 Uiso R .
H42 H 0.4272 0.3701 0.1142 0.1420 1.0000 Uiso R .
H41 H 0.3933 0.2821 0.1171 0.1421 1.0000 Uiso R .
C9 C 0.4865(6) 0.3753(9) 0.3733(19) 0.1103 1.0000 Uani . U
H91 H 0.4566 0.4114 0.4254 0.1661 1.0000 Uiso R .
H93 H 0.5106 0.4048 0.2982 0.1659 1.0000 Uiso R .
H92 H 0.5188 0.3536 0.4433 0.1659 1.0000 Uiso R .
N3 N 0.4544(4) 0.2348(5) 0.6432(10) 0.0681 1.0000 Uani . .
N4 N 0.4360(5) 0.2984(5) 0.7262(11) 0.0811 1.0000 Uani . .
N5 N 0.3876(6) 0.3397(5) 0.6507(11) 0.0926 1.0000 Uani . .
C13 C 0.3655(8) 0.4050(6) 0.7477(15) 0.1044 1.0000 Uani D U
C14 C 0.3913(8) 0.4854(6) 0.6879(16) 0.1134 1.0000 Uani D U
C15 C 0.3680(8) 0.5563(7) 0.7880(16) 0.1190 1.0000 Uani D U
C16 C 0.4029(8) 0.5615(10) 0.9399(16) 0.1290 1.0000 Uani D U
H161 H 0.3968 0.6157 0.9776 0.1910 1.0000 Uiso R .
H163 H 0.4502 0.5496 0.9287 0.1911 1.0000 Uiso R .
H162 H 0.3821 0.5229 1.0058 0.1910 1.0000 Uiso R .
H151 H 0.3759 0.6073 0.7359 0.1421 1.0000 Uiso R .
H152 H 0.3195 0.5495 0.8069 0.1421 1.0000 Uiso R .
H142 H 0.4406 0.4832 0.6842 0.1362 1.0000 Uiso R .
H141 H 0.3728 0.4927 0.5878 0.1362 1.0000 Uiso R .
H132 H 0.3840 0.3976 0.8464 0.1243 1.0000 Uiso R .
H131 H 0.3161 0.4066 0.7517 0.1241 1.0000 Uiso R .
C17 C 0.5008(5) 0.1821(8) 0.7166(12) 0.0842 1.0000 Uani D U
C18 C 0.4673(6) 0.1344(10) 0.8431(15) 0.1094 1.0000 Uani D U
H181 H 0.4727 0.0771 0.8253 0.1631 1.0000 Uiso R .
H182 H 0.4892 0.1485 0.9351 0.1632 1.0000 Uiso R .
H183 H 0.4196 0.1478 0.8496 0.1630 1.0000 Uiso R .
C19 C 0.5375(9) 0.1264(11) 0.6065(19) 0.1460 1.0000 Uani D U
H191 H 0.5556 0.0793 0.6609 0.2190 1.0000 Uiso R .
H192 H 0.5747 0.1572 0.5594 0.2190 1.0000 Uiso R .
H193 H 0.5033 0.1096 0.5316 0.2190 1.0000 Uiso R .
C20 C 0.5616(8) 0.2283(11) 0.779(2) 0.1447 1.0000 Uani . U
H201 H 0.5931 0.1906 0.8236 0.2160 1.0000 Uiso R .
H202 H 0.5837 0.2572 0.6991 0.2160 1.0000 Uiso R .
H203 H 0.5454 0.2658 0.8535 0.2160 1.0000 Uiso R .
N8 N 0.2982(5) 0.1735(5) 0.5840(11) 0.0766 1.0000 Uani . .
N877 N 0.3164(6) 0.1064(6) 0.5120(14) 0.0991 1.0000 Uani . .
N6 N 0.3664(7) 0.1270(5) 0.4059(11) 0.0975 1.0000 Uani . .
C24 C 0.3930(9) 0.0552(9) 0.3364(19) 0.1417 1.0000 Uani D U
C25 C 0.3559(9) 0.0343(9) 0.193(2) 0.1517 1.0000 Uani D U
C26 C 0.3848(9) -0.0499(10) 0.144(2) 0.1581 1.0000 Uani D U
C27 C 0.3339(9) -0.0805(12) 0.031(2) 0.1838 1.0000 Uani D U
H273 H 0.3527 -0.1276 -0.0177 0.2761 1.0000 Uiso R .
H272 H 0.3260 -0.0381 -0.0413 0.2762 1.0000 Uiso R .
H271 H 0.2923 -0.0945 0.0817 0.2761 1.0000 Uiso R .
H262 H 0.4290 -0.0444 0.0993 0.1880 1.0000 Uiso R .
H261 H 0.3867 -0.0882 0.2257 0.1878 1.0000 Uiso R .
H252 H 0.3651 0.0758 0.1197 0.1801 1.0000 Uiso R .
H251 H 0.3073 0.0308 0.2110 0.1800 1.0000 Uiso R .
H242 H 0.4406 0.0639 0.3135 0.1679 1.0000 Uiso R .
H241 H 0.3882 0.0090 0.4028 0.1680 1.0000 Uiso R .
C28 C 0.2494(5) 0.1594(8) 0.6993(13) 0.0919 1.0000 Uani D U
C29 C 0.2741(8) 0.0863(11) 0.793(2) 0.1444 1.0000 Uani D U
H292 H 0.2382 0.0693 0.8603 0.2161 1.0000 Uiso R .
H291 H 0.3140 0.1019 0.8495 0.2160 1.0000 Uiso R .
H293 H 0.2854 0.0421 0.7267 0.2160 1.0000 Uiso R .
C30 C 0.1803(6) 0.1373(13) 0.6318(18) 0.1469 1.0000 Uani D U
H302 H 0.1474 0.1308 0.7109 0.2180 1.0000 Uiso R .
H301 H 0.1663 0.1806 0.5660 0.2180 1.0000 Uiso R .
H303 H 0.1849 0.0870 0.5776 0.2181 1.0000 Uiso R .
C31 C 0.2517(10) 0.2287(10) 0.8131(16) 0.1446 1.0000 Uani D U
H312 H 0.2358 0.2087 0.9085 0.2159 1.0000 Uiso R .
H311 H 0.2981 0.2480 0.8225 0.2162 1.0000 Uiso R .
H313 H 0.2227 0.2724 0.7786 0.2162 1.0000 Uiso R .

loop_
_atom_site_aniso_label
_atom_site_aniso_U_11
_atom_site_aniso_U_22
_atom_site_aniso_U_33
_atom_site_aniso_U_23
_atom_site_aniso_U_13
_atom_site_aniso_U_12
Fe1 0.0468(6) 0.0508(7) 0.0504(7) -0.0011(6) 0.0012(5) 0.0004(7)
N1 0.059(2) 0.120(5) 0.065(4) 0.029(4) 0.011(2) 0.005(3)
C3 0.067(6) 0.152(10) 0.080(7) 0.012(8) 0.026(4) 0.025(7)
C4 0.089(6) 0.182(10) 0.082(6) 0.067(6) 0.008(3) 0.022(6)
C5 0.081(4) 0.160(7) 0.089(6) 0.060(5) -0.006(4) 0.017(5)
N2 0.058(2) 0.094(5) 0.079(4) 0.022(3) -0.010(3) 0.004(3)
C7 0.075(5) 0.127(9) 0.136(10) 0.034(7) 0.010(6) 0.044(6)
C8 0.070(4) 0.180(9) 0.081(7) 0.005(8) -0.026(4) 0.000(6)
C9 0.076(7) 0.108(8) 0.147(11) 0.027(8) 0.025(6) -0.029(6)
N3 0.068(4) 0.053(4) 0.084(6) 0.012(4) 0.001(4) 0.011(4)
N4 0.096(6) 0.063(5) 0.084(6) -0.005(5) -0.008(6) 0.012(5)
N5 0.143(9) 0.054(4) 0.082(6) -0.010(4) -0.003(7) 0.020(6)
C13 0.127(8) 0.077(4) 0.109(8) -0.039(4) 0.008(7) 0.011(6)
C14 0.125(7) 0.078(5) 0.137(8) -0.035(5) 0.000(7) 0.004(6)
C15 0.122(8) 0.079(5) 0.156(9) -0.045(6) 0.002(7) -0.002(6)
C16 0.142(11) 0.116(10) 0.130(9) -0.043(8) 0.024(8) -0.010(9)
C17 0.065(5) 0.107(7) 0.081(6) 0.028(5) -0.005(3) 0.020(4)
C18 0.086(7) 0.145(10) 0.097(8) 0.059(7) -0.005(6) 0.021(6)
C19 0.143(12) 0.164(13) 0.131(11) -0.001(9) 0.033(8) 0.042(9)
C20 0.120(9) 0.124(10) 0.190(13) 0.036(9) -0.049(9) -0.019(7)
N8 0.082(6) 0.072(5) 0.076(6) -0.002(5) 0.014(5) 0.004(4)
N877 0.122(8) 0.077(6) 0.098(8) -0.022(6) 0.022(7) -0.015(6)
N6 0.150(10) 0.062(5) 0.080(6) -0.019(5) 0.027(7) 0.012(6)
C24 0.142(10) 0.108(6) 0.175(11) -0.089(8) -0.003(9) 0.022(8)
C25 0.139(9) 0.143(8) 0.173(11) -0.090(8) -0.002(8) 0.025(7)
C26 0.144(10) 0.155(9) 0.176(12) -0.112(8) 0.000(9) 0.023(8)
C27 0.155(12) 0.168(13) 0.228(17) -0.114(12) -0.017(11) -0.007(12)
C28 0.067(4) 0.132(7) 0.077(5) 0.020(4) 0.019(4) -0.012(5)
C29 0.128(9) 0.179(9) 0.126(11) 0.079(8) 0.027(8) -0.008(9)
C30 0.082(6) 0.237(14) 0.122(10) 0.052(8) 0.006(6) -0.063(7)
C31 0.167(11) 0.182(10) 0.084(5) -0.012(6) 0.061(8) -0.034(10)

loop_
_atom_type_symbol
_atom_type_scat_dispersion_real
_atom_type_scat_dispersion_imag
_atom_type_scat_Cromer_Mann_a1
_atom_type_scat_Cromer_Mann_b1
_atom_type_scat_Cromer_Mann_a2
_atom_type_scat_Cromer_Mann_b2
_atom_type_scat_Cromer_Mann_a3
_atom_type_scat_Cromer_Mann_b3
_atom_type_scat_Cromer_Mann_a4
_atom_type_scat_Cromer_Mann_b4
_atom_type_scat_Cromer_Mann_c
_atom_type_scat_source
C 0.0181 0.0091 2.3100 20.8439 1.0200 10.2075 1.5886 0.5687 0.8650 51.6512 0.2156 'International Tables Vol C 4.2.6.8 and 6.1.1.4'
H 0.0000 0.0000 0.4930 10.5109 0.3229 26.1257 0.1402 3.1424 0.0408 57.7998 0.0030 'International Tables Vol C 4.2.6.8 and 6.1.1.4'
N 0.0311 0.0180 12.2126 0.0057 3.1322 9.8933 2.0125 28.9975 1.1663 0.5826 -11.5290 'International Tables Vol C 4.2.6.8 and 6.1.1.4'
Fe -1.1336 3.1974 11.7695 4.7611 7.3573 0.3072 3.5222 15.3535 2.3045 76.8805 1.0369 'International Tables Vol C 4.2.6.8 and 6.1.1.4'

loop_
_geom_angle_atom_site_label_1
_geom_angle_atom_site_label_2
_geom_angle_atom_site_label_3
_geom_angle
_geom_angle_publ_flag
N1 Fe1 N2 78.7(3) yes
N1 Fe1 N3 93.6(3) yes
N2 Fe1 N3 161.5(3) yes
N1 Fe1 N4 99.5(3) yes
N2 Fe1 N4 134.1(3) yes
N3 Fe1 N4 30.1(3) yes
N1 Fe1 N5 97.5(4) yes
N2 Fe1 N5 103.8(4) yes
N3 Fe1 N5 60.2(4) yes
N4 Fe1 N5 30.4(3) yes
N1 Fe1 N8 162.4(4) yes
N2 Fe1 N8 94.1(4) yes
N3 Fe1 N8 97.7(3) yes
N4 Fe1 N8 97.1(4) yes
N5 Fe1 N8 99.8(4) yes
N1 Fe1 N877 134.8(4) yes
N2 Fe1 N877 99.9(4) yes
N3 Fe1 N877 97.4(3) yes
N4 Fe1 N877 111.7(3) yes
N5 Fe1 N877 125.9(4) yes
N1 Fe1 N6 102.9(4) yes
N2 Fe1 N6 99.5(4) yes
N3 Fe1 N6 98.5(4) yes
N4 Fe1 N6 124.9(4) yes
N5 Fe1 N6 151.5(4) yes
N8 Fe1 N877 30.1(3) yes
N8 Fe1 N6 62.1(4) yes
N877 Fe1 N6 32.1(3) yes
Fe1 N1 C3 110.5(8) yes
Fe1 N1 C4 106.8(7) yes
C3 N1 C4 106.6(10) yes
Fe1 N1 C9 110.6(8) yes
C3 N1 C9 107.1(10) yes
C4 N1 C9 115.2(12) yes
N1 C3 H31 109.7 no
N1 C3 H33 109.0 no
H31 C3 H33 109.2 no
N1 C3 H32 109.6 no
H31 C3 H32 109.6 no
H33 C3 H32 109.8 no
N1 C4 C5 110.4(11) yes
N1 C4 H42 109.9 no
C5 C4 H42 109.4 no
N1 C4 H41 108.8 no
C5 C4 H41 108.1 no
H42 C4 H41 110.2 no
C4 C5 N2 113.6(12) yes
C4 C5 H52 108.4 no
N2 C5 H52 109.4 no
C4 C5 H51 107.6 no
N2 C5 H51 108.1 no
H52 C5 H51 109.8 no
C5 N2 Fe1 105.8(6) yes
C5 N2 C7 102.3(10) yes
Fe1 N2 C7 112.5(8) yes
C5 N2 C8 119.1(11) yes
Fe1 N2 C8 107.9(8) yes
C7 N2 C8 109.3(10) yes
N2 C7 H73 109.0 no
N2 C7 H72 109.7 no
H73 C7 H72 109.8 no
N2 C7 H71 108.9 no
H73 C7 H71 110.3 no
H72 C7 H71 109.0 no
N2 C8 H83 110.6 no
N2 C8 H82 107.9 no
H83 C8 H82 109.6 no
N2 C8 H81 109.0 no
H83 C8 H81 109.7 no
H82 C8 H81 110.0 no
N1 C9 H91 109.8 no
N1 C9 H93 110.6 no
H91 C9 H93 109.4 no
N1 C9 H92 109.8 no
H91 C9 H92 108.3 no
H93 C9 H92 108.8 no
Fe1 N3 N4 95.3(6) yes
Fe1 N3 C17 148.3(8) yes
N4 N3 C17 113.2(9) yes
N3 N4 Fe1 54.7(5) yes
N3 N4 N5 107.8(8) yes
Fe1 N4 N5 53.7(5) yes
Fe1 N5 N4 95.8(6) yes
Fe1 N5 C13 154.5(11) yes
N4 N5 C13 106.4(10) yes
N5 C13 C14 109.5(10) yes
N5 C13 H132 110.2 no
C14 C13 H132 108.1 no
N5 C13 H131 109.9 no
C14 C13 H131 108.9 no
H132 C13 H131 110.3 no
C13 C14 C15 110.8(10) yes
C13 C14 H142 108.3 no
C15 C14 H142 110.1 no
C13 C14 H141 108.0 no
C15 C14 H141 109.4 no
H142 C14 H141 110.1 no
C14 C15 C16 115.5(12) yes
C14 C15 H151 109.0 no
C16 C15 H151 108.0 no
C14 C15 H152 107.7 no
C16 C15 H152 106.7 no
H151 C15 H152 109.8 no
C15 C16 H161 108.1 no
C15 C16 H163 109.2 no
H161 C16 H163 110.4 no
C15 C16 H162 108.9 no
H161 C16 H162 110.2 no
H163 C16 H162 110.0 no
N3 C17 C18 112.5(8) yes
N3 C17 C19 111.6(11) yes
C18 C17 C19 112.0(12) yes
N3 C17 C20 111.6(11) yes
C18 C17 C20 108.7(12) yes
C19 C17 C20 99.8(12) yes
C17 C18 H181 109.4 no
C17 C18 H182 108.8 no
H181 C18 H182 109.3 no
C17 C18 H183 110.2 no
H181 C18 H183 110.1 no
H182 C18 H183 109.1 no
C17 C19 H191 108.7 no
C17 C19 H192 108.5 no
H191 C19 H192 110.6 no
C17 C19 H193 106.8 no
H191 C19 H193 111.3 no
H192 C19 H193 110.7 no
C17 C20 H201 109.4 no
C17 C20 H202 108.9 no
H201 C20 H202 109.8 no
C17 C20 H203 108.5 no
H201 C20 H203 109.8 no
H202 C20 H203 110.4 no
Fe1 N8 N877 95.1(7) yes
Fe1 N8 C28 150.5(8) yes
N877 N8 C28 113.3(9) yes
N8 N877 Fe1 54.9(5) yes
N8 N877 N6 108.4(9) yes
Fe1 N877 N6 53.8(5) yes
Fe1 N6 N877 94.0(6) yes
Fe1 N6 C24 152.8(11) yes
N877 N6 C24 110.5(11) yes
N6 C24 C25 112.4(12) yes
N6 C24 H242 108.8 no
C25 C24 H242 108.5 no
N6 C24 H241 110.0 no
C25 C24 H241 107.3 no
H242 C24 H241 109.8 no
C24 C25 C26 105.5(11) yes
C24 C25 H252 109.2 no
C26 C25 H252 111.5 no
C24 C25 H251 110.2 no
C26 C25 H251 110.5 no
H252 C25 H251 109.8 no
C25 C26 C27 104.3(13) yes
C25 C26 H262 111.3 no
C27 C26 H262 110.4 no
C25 C26 H261 112.1 no
C27 C26 H261 108.7 no
H262 C26 H261 110.0 no
C26 C27 H273 108.6 no
C26 C27 H272 108.6 no
H273 C27 H272 110.0 no
C26 C27 H271 108.7 no
H273 C27 H271 110.3 no
H272 C27 H271 110.7 no
N8 C28 C29 108.2(10) yes
N8 C28 C30 110.3(10) yes
C29 C28 C30 108.0(12) yes
N8 C28 C31 109.9(9) yes
C29 C28 C31 101.8(13) yes
C30 C28 C31 117.9(14) yes
C28 C29 H292 109.6 no
C28 C29 H291 109.4 no
H292 C29 H291 110.1 no
C28 C29 H293 108.5 no
H292 C29 H293 109.5 no
H291 C29 H293 109.6 no
C28 C30 H302 109.2 no
C28 C30 H301 108.6 no
H302 C30 H301 109.8 no
C28 C30 H303 108.8 no
H302 C30 H303 109.8 no
H301 C30 H303 110.5 no
C28 C31 H312 109.1 no
C28 C31 H311 109.4 no
H312 C31 H311 109.7 no
C28 C31 H313 108.8 no
H312 C31 H313 110.3 no
H311 C31 H313 109.6 no

loop_
_geom_bond_atom_site_label_1
_geom_bond_atom_site_label_2
_geom_bond_distance
_geom_bond_publ_flag
Fe1 N1 2.308(9) yes
Fe1 N2 2.285(8) yes
Fe1 N3 2.176(9) yes
Fe1 N4 2.656(10) yes
Fe1 N5 2.152(9) yes
Fe1 N8 2.172(9) yes
Fe1 N877 2.645(10) yes
Fe1 N6 2.141(8) yes
N1 C3 1.467(16) yes
N1 C4 1.492(15) yes
N1 C9 1.502(17) yes
C3 H31 0.965 no
C3 H33 0.965 no
C3 H32 0.967 no
C4 C5 1.464(18) yes
C4 H42 0.972 no
C4 H41 0.974 no
C5 N2 1.484(15) yes
C5 H52 0.981 no
C5 H51 0.979 no
N2 C7 1.472(16) yes
N2 C8 1.506(17) yes
C7 H73 0.959 no
C7 H72 0.962 no
C7 H71 0.968 no
C8 H83 0.970 no
C8 H82 0.960 no
C8 H81 0.962 no
C9 H91 0.959 no
C9 H93 0.958 no
C9 H92 0.963 no
N3 N4 1.336(12) yes
N3 C17 1.422(12) yes
N4 N5 1.352(13) yes
N5 C13 1.453(13) yes
C13 C14 1.516(9) yes
C13 H132 0.967 no
C13 H131 0.971 no
C14 C15 1.544(9) yes
C14 H142 0.970 no
C14 H141 0.979 no
C15 C16 1.531(9) yes
C15 H151 0.974 no
C15 H152 0.975 no
C16 H161 0.963 no
C16 H163 0.957 no
C16 H162 0.960 no
C17 C18 1.532(9) yes
C17 C19 1.531(9) yes
C17 C20 1.525(18) yes
C18 H181 0.963 no
C18 H182 0.961 no
C18 H183 0.963 no
C19 H191 0.984 no
C19 H192 0.986 no
C19 H193 0.990 no
C20 H201 0.964 no
C20 H202 0.967 no
C20 H203 0.964 no
N8 N877 1.331(13) yes
N8 C28 1.432(14) yes
N877 N6 1.411(14) yes
N6 C24 1.436(14) yes
C24 C25 1.520(9) yes
C24 H242 0.969 no
C24 H241 0.972 no
C25 C26 1.565(9) yes
C25 H252 0.968 no
C25 H251 0.969 no
C26 C27 1.512(9) yes
C26 H262 0.962 no
C26 H261 0.969 no
C27 H273 0.964 no
C27 H272 0.965 no
C27 H271 0.966 no
C28 C29 1.550(9) yes
C28 C30 1.529(9) yes
C28 C31 1.534(9) yes
C29 H292 0.967 no
C29 H291 0.967 no
C29 H293 0.970 no
C30 H302 0.968 no
C30 H301 0.968 no
C30 H303 0.966 no
C31 H312 0.971 no
C31 H311 0.969 no
C31 H313 0.970 no
